data_7707405
loop_
_publ_author_name
'Wang, Deqiang'
'Wang, Shichun'
'Li, Tongyu'
'Heng, Yi'
'Hou, Guohua'
'Zi, Guofu'
'Walter, Marc D.'

_publ_section_title
;
 Reactivity studies involving a Lewis base supported terminal uranium
 phosphinidene metallocene
 [\h<sup>5</sup>-1,3-(Me<sub>3</sub>C)<sub>2</sub>C<sub>5</sub>H<sub>3</sub>]<sub>2</sub>U([double
 bond, length as
 m-dash]P-2,4,6-<sup>i</sup>Pr<sub>3</sub>C<sub>6</sub>H<sub>2</sub>)(OPMe<sub>3</sub>).
;
_journal_issue 24
_journal_name_full 'Dalton transactions (Cambridge, England : 2003)'
_journal_page_first 8349
_journal_page_last 8363
_journal_paper_doi 10.1039/d1dt00742d
_journal_volume 50
_journal_year 2021
_chemical_formula_moiety 'C52 H81 N O P2 U, C6 H6'
_chemical_formula_sum 'C58 H87 N O P2 U'
_chemical_formula_weight 1114.25
_space_group_crystal_system triclinic
_space_group_IT_number 2
_space_group_name_Hall '-P 1'
_space_group_name_H-M_alt 'P -1'
_atom_sites_solution_hydrogens geom
_audit_creation_date 2019-01-15
_audit_creation_method
;
Olex2 1.2
(compiled 2018.05.29 svn.r3508 for OlexSys, GUI svn.r5506)
;
_audit_update_record
;
2020-11-08 deposited with the CCDC.	2021-05-18 downloaded from the CCDC.
;
_cell_angle_alpha 88.637(2)
_cell_angle_beta 88.144(3)
_cell_angle_gamma 66.662(3)
_cell_formula_units_Z 2
_cell_length_a 12.5859(4)
_cell_length_b 13.4822(4)
_cell_length_c 17.7155(5)
_cell_measurement_reflns_used 14331
_cell_measurement_temperature 100.01(10)
_cell_measurement_theta_max 71.9630
_cell_measurement_theta_min 3.5610
_cell_volume 2758.48(16)
_computing_cell_refinement 'CrysAlisPro 1.171.39.46e (Rigaku OD, 2018)'
_computing_data_collection 'CrysAlisPro 1.171.39.46e (Rigaku OD, 2018)'
_computing_data_reduction 'CrysAlisPro 1.171.39.46e (Rigaku OD, 2018)'
_computing_molecular_graphics 'Olex2 (Dolomanov et al., 2009)'
_computing_publication_material 'Olex2 (Dolomanov et al., 2009)'
_computing_structure_refinement 'ShelXL (Sheldrick, 2015)'
_diffrn_ambient_environment N~2~
_diffrn_ambient_temperature 100.01(10)
_diffrn_detector 'CCD plate'
_diffrn_detector_area_resol_mean 5.3127
_diffrn_detector_type AtlasS2
_diffrn_measured_fraction_theta_full 0.999
_diffrn_measured_fraction_theta_max 0.972
_diffrn_measurement_details
;
List of Runs (angles in degrees, time in seconds):

  # Type    Start    End  Width  t~exp~   \w     \q     \k     \f   Frames
#--------------------------------------------------------------------------
  1  \w    -53.00  -7.00   1.00    1.00    --  -41.49 125.00 -30.00   46
  2  \w    -76.00  43.00   1.00    1.00    --  -41.49   0.00-180.00  119
  3  \w    -47.00  28.00   1.00    1.00    --  -41.49  37.00-120.00   75
  4  \w     32.00  98.00   1.00    1.00    --   41.49-125.00   0.00   66
  5  \w     31.00  74.00   1.00    1.00    --   41.49-125.00-180.00   43
  6  \w     32.00 133.00   1.00    1.00    --  104.69 -61.00-180.00  101
  7  \w     66.00  98.00   1.00    1.00    --  104.69 -94.00 -60.00   32
  8  \w     30.00 135.00   1.00    1.00    --  104.69 -77.00 -30.00  105
  9  \w     93.00 119.00   1.00    1.00    --  104.69  45.00 -30.00   26
 10  \w     82.00 172.00   1.00    1.00    --  104.69  45.00 150.00   90
 11  \w    144.00 177.00   1.00    1.00    --  104.69  45.00 -30.00   33
 12  \w     65.00 116.00   1.00    1.00    --  104.69-125.00 150.00   51
 13  \w     29.00  98.00   1.00    1.00    --  104.69 -77.00 120.00   69
 14  \w     81.00 118.00   1.00    1.00    --  104.69-125.00 -90.00   37
 15  \w     34.00 133.00   1.00    1.00    --  104.69 -30.00 -30.00   99
 16  \w     32.00 148.00   1.00    1.00    --  104.69 -15.00 150.00  116
 17  \w     84.00 109.00   1.00    1.00    --  104.69 -94.00 -30.00   25
 18  \w     31.00  56.00   1.00    1.00    --  104.69 -94.00-180.00   25
;
_diffrn_measurement_device 'four-circle diffractometer'
_diffrn_measurement_device_type 'SuperNova, Dual, Cu at home/near, AtlasS2'
_diffrn_measurement_method '\w scans'
_diffrn_orient_matrix_type 'CrysAlisPro convention (1999,Acta A55,543-557)'
_diffrn_orient_matrix_UB_11 0.0360034000
_diffrn_orient_matrix_UB_12 -0.0771481000
_diffrn_orient_matrix_UB_13 0.0687650000
_diffrn_orient_matrix_UB_21 -0.1277164000
_diffrn_orient_matrix_UB_22 0.0197596000
_diffrn_orient_matrix_UB_23 0.0163984000
_diffrn_orient_matrix_UB_31 0.0132395000
_diffrn_orient_matrix_UB_32 -0.0956413000
_diffrn_orient_matrix_UB_33 -0.0507311000
_diffrn_radiation_monochromator mirror
_diffrn_radiation_probe x-ray
_diffrn_radiation_type CuK\a
_diffrn_radiation_wavelength 1.54184
_diffrn_reflns_av_R_equivalents 0.0404
_diffrn_reflns_av_unetI/netI 0.0503
_diffrn_reflns_Laue_measured_fraction_full 0.999
_diffrn_reflns_Laue_measured_fraction_max 0.972
_diffrn_reflns_limit_h_max 15
_diffrn_reflns_limit_h_min -15
_diffrn_reflns_limit_k_max 11
_diffrn_reflns_limit_k_min -16
_diffrn_reflns_limit_l_max 18
_diffrn_reflns_limit_l_min -21
_diffrn_reflns_number 19743
_diffrn_reflns_point_group_measured_fraction_full 0.999
_diffrn_reflns_point_group_measured_fraction_max 0.972
_diffrn_reflns_theta_full 67.684
_diffrn_reflns_theta_max 72.125
_diffrn_reflns_theta_min 3.571
_diffrn_source 'micro-focus sealed X-ray tube'
_diffrn_source_type 'SuperNova (Cu) X-ray Source'
_exptl_absorpt_coefficient_mu 9.100
_exptl_absorpt_correction_T_max 1.00000
_exptl_absorpt_correction_T_min 0.17261
_exptl_absorpt_correction_type multi-scan
_exptl_absorpt_process_details
;
CrysAlisPro 1.171.39.46e (Rigaku Oxford Diffraction, 2018)
Empirical absorption correction using spherical harmonics,
 implemented in SCALE3 ABSPACK scaling algorithm.
;
_exptl_crystal_colour brown
_exptl_crystal_colour_primary brown
_exptl_crystal_density_diffrn 1.342
_exptl_crystal_description block
_exptl_crystal_F_000 1144
_exptl_crystal_size_max 0.25
_exptl_crystal_size_mid 0.2
_exptl_crystal_size_min 0.2
_refine_diff_density_max 3.552
_refine_diff_density_min -2.579
_refine_diff_density_rms 0.165
_refine_ls_extinction_method none
_refine_ls_goodness_of_fit_ref 1.042
_refine_ls_hydrogen_treatment constr
_refine_ls_matrix_type full
_refine_ls_number_parameters 620
_refine_ls_number_reflns 10577
_refine_ls_number_restraints 72
_refine_ls_restrained_S_all 1.041
_refine_ls_R_factor_all 0.0357
_refine_ls_R_factor_gt 0.0345
_refine_ls_shift/su_max 0.001
_refine_ls_shift/su_mean 0.000
_refine_ls_structure_factor_coef Fsqd
_refine_ls_weighting_details 'w=1/[\s^2^(Fo^2^)+(0.0618P)^2^+0.4419P] where P=(Fo^2^+2Fc^2^)/3'
_refine_ls_weighting_scheme calc
_refine_ls_wR_factor_gt 0.0905
_refine_ls_wR_factor_ref 0.0918
_reflns_Friedel_coverage 0.000
_reflns_number_gt 10185
_reflns_number_total 10577
_reflns_threshold_expression 'I > 2\s(I)'
_cod_data_source_file d1dt00742d2.cif
_cod_data_source_block compound15
_cod_depositor_comments 'Adding full bibliography for 7707402--7707416.cif.'
_cod_original_cell_volume 2758.48(15)
_cod_database_code 7707405
_shelx_shelxl_version_number 2014/7
_chemical_oxdiff_formula C1H1N1O1P1U1
_shelx_space_group_comment
;
The symmetry employed for this shelxl refinement is uniquely defined
by the following loop, which should always be used as a source of
symmetry information in preference to the above space-group names.
They are only intended as comments.
;
_shelx_estimated_absorpt_t_max 0.263
_shelx_estimated_absorpt_t_min 0.209
_reflns_odcompleteness_completeness 99.98
_reflns_odcompleteness_iscentric 1
_reflns_odcompleteness_theta 66.97
_olex2_refinement_description
;
1. Fixed Uiso
 At 1.2 times of:
  All C(H) groups, All C(H,H) groups
 At 1.5 times of:
  All C(H,H,H) groups
2. Rigid bond restraints
 C24, C25, C26, C24A, C25A, C26A
 with sigma for 1-2 distances of 0.01 and sigma for 1-3 distances of 0.01
3. Uiso/Uaniso restraints and constraints
C24 \\sim C25 \\sim C26 \\sim C24A \\sim C25A \\sim C26A: within 2A with sigma
of 0.04 and sigma for terminal atoms of 0.08
Uanis(C24) \\sim Ueq, Uanis(C25) \\sim Ueq, Uanis(C26) \\sim Ueq, Uanis(C24A)
\\sim Ueq, Uanis(C25A) \\sim Ueq, Uanis(C26A) \\sim Ueq: with sigma of 0.01 and
sigma for terminal atoms of 0.02
4. Others
 Sof(C24A)=Sof(H24D)=Sof(H24E)=Sof(H24F)=Sof(C25A)=Sof(H25D)=Sof(H25E)=
 Sof(H25F)=Sof(C26A)=Sof(H26D)=Sof(H26E)=Sof(H26F)=1-FVAR(1)
 Sof(C24)=Sof(H24A)=Sof(H24B)=Sof(H24C)=Sof(C25)=Sof(H25A)=Sof(H25B)=Sof(H25C)=
 Sof(C26)=Sof(H26A)=Sof(H26B)=Sof(H26C)=FVAR(1)
5.a Ternary CH refined with riding coordinates:
 C41(H41), C44(H44), C47(H47)
5.b Secondary CH2 refined with riding coordinates:
 C28(H28A,H28B)
5.c Aromatic/amide H refined with riding coordinates:
 C2(H2), C4(H4), C5(H5), C15(H15), C17(H17), C18(H18), C30(H30), C31(H31),
 C32(H32), C33(H33), C34(H34), C37(H37), C39(H39), C53(H53), C54(H54), C55(H55),
  C56(H56), C57(H57), C58(H58)
5.d Idealised Me refined as rotating group:
 C7(H7A,H7B,H7C), C8(H8A,H8B,H8C), C9(H9A,H9B,H9C), C11(H11A,H11B,H11C),
 C12(H12A,H12B,H12C), C13(H13A,H13B,H13C), C20(H20A,H20B,H20C), C21(H21A,H21B,
 H21C), C22(H22A,H22B,H22C), C24(H24A,H24B,H24C), C25(H25A,H25B,H25C), C26(H26A,
 H26B,H26C), C24A(H24D,H24E,H24F), C25A(H25D,H25E,H25F), C26A(H26D,H26E,H26F),
 C42(H42A,H42B,H42C), C43(H43A,H43B,H43C), C45(H45A,H45B,H45C), C46(H46A,H46B,
 H46C), C48(H48A,H48B,H48C), C49(H49A,H49B,H49C), C50(H50A,H50B,H50C), C51(H51A,
 H51B,H51C), C52(H52A,H52B,H52C)
;
_olex2_submission_special_instructions 'No special instructions were received'
_oxdiff_exptl_absorpt_empirical_details
;
Empirical correction (ABSPACK) includes:
- Absorption correction using spherical harmonics
- Frame scaling
;
_oxdiff_exptl_absorpt_empirical_full_max 5.017
_oxdiff_exptl_absorpt_empirical_full_min 0.559

loop_
_space_group_symop_operation_xyz
'x, y, z'
'-x, -y, -z'

loop_
_atom_site_label
_atom_site_type_symbol
_atom_site_fract_x
_atom_site_fract_y
_atom_site_fract_z
_atom_site_U_iso_or_equiv
_atom_site_adp_type
_atom_site_occupancy
_atom_site_site_symmetry_order
_atom_site_calc_flag
_atom_site_refinement_flags_posn
_atom_site_refinement_flags_adp
_atom_site_refinement_flags_occupancy
_atom_site_disorder_assembly
_atom_site_disorder_group
C1 C 0.5555(3) 0.2562(3) 0.9217(2) 0.0122(7) Uani 1 1 d . . . . .
C2 C 0.6022(3) 0.1484(3) 0.8961(2) 0.0126(7) Uani 1 1 d . . . . .
H2 H 0.5627 0.1164 0.8686 0.015 Uiso 1 1 calc R . . . .
C3 C 0.7182(3) 0.0968(3) 0.9187(2) 0.0130(7) Uani 1 1 d . . . . .
C4 C 0.7440(4) 0.1748(3) 0.9577(2) 0.0154(8) Uani 1 1 d . . . . .
H4 H 0.8146 0.1637 0.9787 0.019 Uiso 1 1 calc R . . . .
C5 C 0.6439(4) 0.2724(3) 0.9593(2) 0.0156(8) Uani 1 1 d . . . . .
H5 H 0.6378 0.3364 0.9815 0.019 Uiso 1 1 calc R . . . .
C6 C 0.4274(3) 0.3331(3) 0.9186(2) 0.0150(8) Uani 1 1 d . . . . .
C7 C 0.4097(4) 0.4475(3) 0.9410(2) 0.0185(8) Uani 1 1 d . . . . .
H7A H 0.4310 0.4470 0.9926 0.028 Uiso 1 1 calc GR . . . .
H7B H 0.3298 0.4947 0.9356 0.028 Uiso 1 1 calc GR . . . .
H7C H 0.4571 0.4724 0.9089 0.028 Uiso 1 1 calc GR . . . .
C8 C 0.3804(4) 0.3331(3) 0.8401(2) 0.0202(9) Uani 1 1 d . . . . .
H8A H 0.4253 0.3538 0.8030 0.030 Uiso 1 1 calc GR . . . .
H8B H 0.3011 0.3835 0.8387 0.030 Uiso 1 1 calc GR . . . .
H8C H 0.3851 0.2620 0.8292 0.030 Uiso 1 1 calc GR . . . .
C9 C 0.3612(4) 0.2897(4) 0.9757(3) 0.0226(9) Uani 1 1 d . . . . .
H9A H 0.3716 0.2179 0.9620 0.034 Uiso 1 1 calc GR . . . .
H9B H 0.2803 0.3358 0.9754 0.034 Uiso 1 1 calc GR . . . .
H9C H 0.3902 0.2884 1.0253 0.034 Uiso 1 1 calc GR . . . .
C10 C 0.7913(4) -0.0233(3) 0.9115(2) 0.0173(8) Uani 1 1 d . . . . .
C11 C 0.7319(4) -0.0852(4) 0.9588(3) 0.0282(10) Uani 1 1 d . . . . .
H11A H 0.7260 -0.0643 1.0107 0.042 Uiso 1 1 calc GR . . . .
H11B H 0.7769 -0.1615 0.9549 0.042 Uiso 1 1 calc GR . . . .
H11C H 0.6559 -0.0685 0.9402 0.042 Uiso 1 1 calc GR . . . .
C12 C 0.9130(4) -0.0525(3) 0.9414(3) 0.0224(9) Uani 1 1 d . . . . .
H12A H 0.9511 -0.0144 0.9124 0.034 Uiso 1 1 calc GR . . . .
H12B H 0.9568 -0.1289 0.9370 0.034 Uiso 1 1 calc GR . . . .
H12C H 0.9076 -0.0324 0.9934 0.034 Uiso 1 1 calc GR . . . .
C13 C 0.8024(4) -0.0606(3) 0.8290(2) 0.0200(8) Uani 1 1 d . . . . .
H13A H 0.7266 -0.0417 0.8093 0.030 Uiso 1 1 calc GR . . . .
H13B H 0.8443 -0.1375 0.8272 0.030 Uiso 1 1 calc GR . . . .
H13C H 0.8432 -0.0259 0.7993 0.030 Uiso 1 1 calc GR . . . .
C14 C 0.9138(3) 0.1980(3) 0.7145(2) 0.0142(8) Uani 1 1 d . . . . .
C15 C 0.8963(3) 0.3020(3) 0.7416(2) 0.0141(7) Uani 1 1 d . . . . .
H15 H 0.8716 0.3654 0.7129 0.017 Uiso 1 1 calc R . . . .
C16 C 0.9224(3) 0.2935(3) 0.8197(2) 0.0129(7) Uani 1 1 d . . . . .
C17 C 0.9536(3) 0.1847(3) 0.8410(2) 0.0156(8) Uani 1 1 d . . . . .
H17 H 0.9749 0.1557 0.8891 0.019 Uiso 1 1 calc R . . . .
C18 C 0.9472(3) 0.1266(3) 0.7766(2) 0.0147(8) Uani 1 1 d . . . . .
H18 H 0.9627 0.0533 0.7758 0.018 Uiso 1 1 calc R . . . .
C19 C 0.9172(4) 0.1663(3) 0.6321(2) 0.0180(8) Uani 1 1 d . . . . .
C20 C 0.8880(4) 0.0674(4) 0.6246(3) 0.0244(9) Uani 1 1 d . . . . .
H20A H 0.9440 0.0071 0.6508 0.037 Uiso 1 1 calc GR . . . .
H20B H 0.8894 0.0504 0.5722 0.037 Uiso 1 1 calc GR . . . .
H20C H 0.8123 0.0826 0.6462 0.037 Uiso 1 1 calc GR . . . .
C21 C 1.0418(4) 0.1379(5) 0.6011(3) 0.0319(11) Uani 1 1 d . . . . .
H21A H 1.0628 0.1983 0.6076 0.048 Uiso 1 1 calc GR . . . .
H21B H 1.0457 0.1217 0.5483 0.048 Uiso 1 1 calc GR . . . .
H21C H 1.0943 0.0762 0.6279 0.048 Uiso 1 1 calc GR . . . .
C22 C 0.8340(4) 0.2596(4) 0.5851(2) 0.0242(10) Uani 1 1 d . . . . .
H22A H 0.7571 0.2821 0.6065 0.036 Uiso 1 1 calc GR . . . .
H22B H 0.8349 0.2362 0.5342 0.036 Uiso 1 1 calc GR . . . .
H22C H 0.8578 0.3190 0.5849 0.036 Uiso 1 1 calc GR . . . .
C23 C 0.9302(4) 0.3825(3) 0.8687(2) 0.0168(8) Uani 1 1 d . . . . .
C24 C 1.0305(12) 0.4099(12) 0.8406(8) 0.052(4) Uani 0.528(12) 1 d . U P A 1
H24A H 1.0989 0.3447 0.8355 0.078 Uiso 0.528(12) 1 calc GR . P A 1
H24B H 1.0436 0.4564 0.8760 0.078 Uiso 0.528(12) 1 calc GR . P A 1
H24C H 1.0126 0.4460 0.7924 0.078 Uiso 0.528(12) 1 calc GR . P A 1
C25 C 0.8205(10) 0.4872(9) 0.8660(7) 0.044(3) Uani 0.528(12) 1 d . U P A 1
H25A H 0.8066 0.5126 0.8147 0.066 Uiso 0.528(12) 1 calc GR . P A 1
H25B H 0.8306 0.5411 0.8959 0.066 Uiso 0.528(12) 1 calc GR . P A 1
H25C H 0.7556 0.4735 0.8857 0.066 Uiso 0.528(12) 1 calc GR . P A 1
C26 C 0.9474(16) 0.3468(10) 0.9521(6) 0.054(4) Uani 0.528(12) 1 d . U P A 1
H26A H 0.8864 0.3254 0.9691 0.080 Uiso 0.528(12) 1 calc GR . P A 1
H26B H 0.9460 0.4058 0.9820 0.080 Uiso 0.528(12) 1 calc GR . P A 1
H26C H 1.0207 0.2870 0.9572 0.080 Uiso 0.528(12) 1 calc GR . P A 1
C24A C 1.0564(9) 0.3486(11) 0.8897(9) 0.043(4) Uani 0.472(12) 1 d . U P A 2
H24D H 1.0793 0.2852 0.9215 0.064 Uiso 0.472(12) 1 calc GR . P A 2
H24E H 1.0650 0.4061 0.9162 0.064 Uiso 0.472(12) 1 calc GR . P A 2
H24F H 1.1043 0.3330 0.8446 0.064 Uiso 0.472(12) 1 calc GR . P A 2
C25A C 0.8930(12) 0.4867(8) 0.8242(7) 0.036(3) Uani 0.472(12) 1 d . U P A 2
H25D H 0.9428 0.4771 0.7804 0.054 Uiso 0.472(12) 1 calc GR . P A 2
H25E H 0.8979 0.5422 0.8551 0.054 Uiso 0.472(12) 1 calc GR . P A 2
H25F H 0.8147 0.5073 0.8088 0.054 Uiso 0.472(12) 1 calc GR . P A 2
C26A C 0.8550(15) 0.3984(12) 0.9372(8) 0.046(4) Uani 0.472(12) 1 d . U P A 2
H26D H 0.7758 0.4221 0.9228 0.070 Uiso 0.472(12) 1 calc GR . P A 2
H26E H 0.8634 0.4520 0.9684 0.070 Uiso 0.472(12) 1 calc GR . P A 2
H26F H 0.8770 0.3314 0.9649 0.070 Uiso 0.472(12) 1 calc GR . P A 2
C27 C 0.5653(3) 0.2055(3) 0.6688(2) 0.0117(7) Uani 1 1 d . . . . .
C28 C 0.5494(4) 0.0990(3) 0.6639(2) 0.0144(8) Uani 1 1 d . . . . .
H28A H 0.5340 0.0892 0.6119 0.017 Uiso 1 1 calc R . . . .
H28B H 0.6217 0.0404 0.6769 0.017 Uiso 1 1 calc R . . . .
C29 C 0.4538(3) 0.0897(3) 0.7139(2) 0.0127(7) Uani 1 1 d . . . . .
C30 C 0.4775(4) 0.0090(3) 0.7693(2) 0.0187(8) Uani 1 1 d . . . . .
H30 H 0.5536 -0.0391 0.7763 0.022 Uiso 1 1 calc R . . . .
C31 C 0.3896(4) -0.0008(4) 0.8143(3) 0.0262(9) Uani 1 1 d . . . . .
H31 H 0.4076 -0.0542 0.8516 0.031 Uiso 1 1 calc R . . . .
C32 C 0.2757(4) 0.0683(4) 0.8039(3) 0.0250(9) Uani 1 1 d . . . . .
H32 H 0.2170 0.0615 0.8340 0.030 Uiso 1 1 calc R . . . .
C33 C 0.2497(4) 0.1477(3) 0.7481(2) 0.0208(9) Uani 1 1 d . . . . .
H33 H 0.1731 0.1940 0.7405 0.025 Uiso 1 1 calc R . . . .
C34 C 0.3376(4) 0.1584(3) 0.7037(2) 0.0185(8) Uani 1 1 d . . . . .
H34 H 0.3190 0.2120 0.6665 0.022 Uiso 1 1 calc R . . . .
C35 C 0.4253(4) 0.2758(3) 0.5359(2) 0.0152(8) Uani 1 1 d . . . . .
C36 C 0.4823(4) 0.2002(3) 0.4786(2) 0.0139(8) Uani 1 1 d . . . . .
C37 C 0.4177(4) 0.1830(3) 0.4214(2) 0.0167(8) Uani 1 1 d . . . . .
H37 H 0.4559 0.1333 0.3840 0.020 Uiso 1 1 calc R . . . .
C38 C 0.2986(4) 0.2376(3) 0.4188(2) 0.0191(8) Uani 1 1 d . . . . .
C39 C 0.2429(3) 0.3125(3) 0.4751(2) 0.0168(8) Uani 1 1 d . . . . .
H39 H 0.1630 0.3500 0.4739 0.020 Uiso 1 1 calc R . . . .
C40 C 0.3034(4) 0.3327(3) 0.5329(2) 0.0158(8) Uani 1 1 d . . . . .
C41 C 0.6140(4) 0.1397(3) 0.4751(2) 0.0161(8) Uani 1 1 d . . . . .
H41 H 0.6429 0.1413 0.5256 0.019 Uiso 1 1 calc R . . . .
C42 C 0.6518(4) 0.0217(3) 0.4534(3) 0.0239(9) Uani 1 1 d . . . . .
H42A H 0.6112 -0.0113 0.4849 0.036 Uiso 1 1 calc GR . . . .
H42B H 0.7336 -0.0155 0.4602 0.036 Uiso 1 1 calc GR . . . .
H42C H 0.6345 0.0177 0.4015 0.036 Uiso 1 1 calc GR . . . .
C43 C 0.6673(4) 0.1977(4) 0.4208(3) 0.0267(10) Uani 1 1 d . . . . .
H43A H 0.6400 0.1977 0.3709 0.040 Uiso 1 1 calc GR . . . .
H43B H 0.7501 0.1612 0.4206 0.040 Uiso 1 1 calc GR . . . .
H43C H 0.6454 0.2709 0.4369 0.040 Uiso 1 1 calc GR . . . .
C44 C 0.2319(4) 0.2164(3) 0.3556(3) 0.0240(10) Uani 1 1 d . . . . .
H44 H 0.2867 0.1558 0.3264 0.029 Uiso 1 1 calc R . . . .
C45 C 0.1369(6) 0.1824(5) 0.3862(3) 0.0450(15) Uani 1 1 d . . . . .
H45A H 0.1700 0.1203 0.4186 0.068 Uiso 1 1 calc GR . . . .
H45B H 0.1001 0.1648 0.3449 0.068 Uiso 1 1 calc GR . . . .
H45C H 0.0806 0.2406 0.4143 0.068 Uiso 1 1 calc GR . . . .
C46 C 0.1840(4) 0.3118(4) 0.3018(2) 0.0278(10) Uani 1 1 d . . . . .
H46A H 0.1318 0.3737 0.3289 0.042 Uiso 1 1 calc GR . . . .
H46B H 0.1434 0.2949 0.2625 0.042 Uiso 1 1 calc GR . . . .
H46C H 0.2465 0.3275 0.2800 0.042 Uiso 1 1 calc GR . . . .
C47 C 0.2383(4) 0.4198(3) 0.5905(2) 0.0186(8) Uani 1 1 d . . . . .
H47 H 0.2835 0.4027 0.6366 0.022 Uiso 1 1 calc R . . . .
C48 C 0.1183(4) 0.4268(4) 0.6119(3) 0.0314(11) Uani 1 1 d . . . . .
H48A H 0.0687 0.4535 0.5696 0.047 Uiso 1 1 calc GR . . . .
H48B H 0.0878 0.4749 0.6536 0.047 Uiso 1 1 calc GR . . . .
H48C H 0.1221 0.3563 0.6261 0.047 Uiso 1 1 calc GR . . . .
C49 C 0.2321(5) 0.5300(3) 0.5610(3) 0.0326(11) Uani 1 1 d . . . . .
H49A H 0.3090 0.5264 0.5513 0.049 Uiso 1 1 calc GR . . . .
H49B H 0.1936 0.5842 0.5981 0.049 Uiso 1 1 calc GR . . . .
H49C H 0.1897 0.5483 0.5150 0.049 Uiso 1 1 calc GR . . . .
C50 C 0.6208(4) 0.5374(3) 0.6590(2) 0.0225(9) Uani 1 1 d . . . . .
H50A H 0.6191 0.4797 0.6290 0.034 Uiso 1 1 calc GR . . . .
H50B H 0.6997 0.5270 0.6668 0.034 Uiso 1 1 calc GR . . . .
H50C H 0.5817 0.6051 0.6333 0.034 Uiso 1 1 calc GR . . . .
C51 C 0.4058(4) 0.5561(3) 0.7293(2) 0.0210(9) Uani 1 1 d . . . . .
H51A H 0.3689 0.6215 0.7006 0.031 Uiso 1 1 calc GR . . . .
H51B H 0.3638 0.5604 0.7761 0.031 Uiso 1 1 calc GR . . . .
H51C H 0.4069 0.4959 0.7010 0.031 Uiso 1 1 calc GR . . . .
C52 C 0.5385(4) 0.6566(3) 0.7985(3) 0.0237(9) Uani 1 1 d . . . . .
H52A H 0.6145 0.6516 0.8101 0.036 Uiso 1 1 calc GR . . . .
H52B H 0.4945 0.6615 0.8446 0.036 Uiso 1 1 calc GR . . . .
H52C H 0.5004 0.7197 0.7679 0.036 Uiso 1 1 calc GR . . . .
N1 N 0.6317(3) 0.2159(3) 0.72318(18) 0.0156(7) Uani 1 1 d . . . . .
O1 O 0.6141(3) 0.4379(2) 0.79453(16) 0.0188(6) Uani 1 1 d . . . . .
P1 P 0.50665(9) 0.31418(8) 0.60671(5) 0.01458(19) Uani 1 1 d . . . . .
P2 P 0.55017(9) 0.53849(8) 0.74812(6) 0.0164(2) Uani 1 1 d . . . . .
U1 U 0.71675(2) 0.24986(2) 0.80862(2) 0.00963(6) Uani 1 1 d . . . . .
C53 C 0.1815(4) 0.8406(4) 0.7645(3) 0.0268(10) Uani 1 1 d . . . . .
H53 H 0.1979 0.8963 0.7423 0.032 Uiso 1 1 calc R . . . .
C54 C 0.2117(4) 0.8089(4) 0.8388(3) 0.0260(10) Uani 1 1 d . . . . .
H54 H 0.2478 0.8438 0.8665 0.031 Uiso 1 1 calc R . . . .
C55 C 0.1880(4) 0.7253(4) 0.8715(2) 0.0240(9) Uani 1 1 d . . . . .
H55 H 0.2092 0.7035 0.9209 0.029 Uiso 1 1 calc R . . . .
C56 C 0.1324(4) 0.6738(4) 0.8301(3) 0.0252(9) Uani 1 1 d . . . . .
H56 H 0.1158 0.6180 0.8521 0.030 Uiso 1 1 calc R . . . .
C57 C 0.1021(4) 0.7059(4) 0.7566(3) 0.0254(10) Uani 1 1 d . . . . .
H57 H 0.0650 0.6717 0.7290 0.030 Uiso 1 1 calc R . . . .
C58 C 0.1266(4) 0.7886(4) 0.7237(3) 0.0289(10) Uani 1 1 d . . . . .
H58 H 0.1063 0.8095 0.6740 0.035 Uiso 1 1 calc R . . . .

loop_
_atom_site_aniso_label
_atom_site_aniso_U_11
_atom_site_aniso_U_22
_atom_site_aniso_U_33
_atom_site_aniso_U_23
_atom_site_aniso_U_13
_atom_site_aniso_U_12
C1 0.0138(19) 0.0105(18) 0.0112(17) 0.0013(14) 0.0013(14) -0.0041(15)
C2 0.0152(19) 0.0114(17) 0.0108(16) 0.0008(13) 0.0001(14) -0.0050(15)
C3 0.0139(19) 0.0106(18) 0.0105(16) 0.0019(13) 0.0002(14) -0.0008(15)
C4 0.0141(19) 0.0171(19) 0.0138(17) 0.0000(14) -0.0003(15) -0.0048(16)
C5 0.019(2) 0.0148(18) 0.0125(17) -0.0046(14) 0.0005(15) -0.0057(16)
C6 0.015(2) 0.0122(18) 0.0157(18) -0.0021(14) 0.0008(15) -0.0032(15)
C7 0.014(2) 0.0151(19) 0.023(2) -0.0029(16) 0.0016(16) -0.0027(16)
C8 0.018(2) 0.0165(19) 0.022(2) -0.0019(16) -0.0052(17) -0.0023(16)
C9 0.016(2) 0.025(2) 0.027(2) -0.0009(17) 0.0072(17) -0.0079(18)
C10 0.016(2) 0.0129(19) 0.0201(19) 0.0031(15) -0.0022(16) -0.0029(16)
C11 0.031(3) 0.013(2) 0.037(3) 0.0073(18) 0.002(2) -0.0057(19)
C12 0.020(2) 0.0145(19) 0.027(2) 0.0047(16) -0.0075(18) -0.0004(17)
C13 0.020(2) 0.0126(18) 0.024(2) -0.0024(16) -0.0005(17) -0.0030(16)
C14 0.0073(18) 0.0159(19) 0.0137(18) 0.0012(15) 0.0027(14) 0.0010(15)
C15 0.0105(18) 0.0136(18) 0.0154(18) 0.0039(14) -0.0005(15) -0.0020(15)
C16 0.0116(18) 0.0118(17) 0.0116(17) 0.0029(14) -0.0012(14) -0.0008(14)
C17 0.0099(18) 0.0178(19) 0.0170(18) 0.0013(15) 0.0001(15) -0.0034(15)
C18 0.0044(17) 0.0115(17) 0.0224(19) 0.0001(15) 0.0023(15) 0.0028(14)
C19 0.015(2) 0.020(2) 0.0160(19) -0.0031(15) 0.0041(15) -0.0037(16)
C20 0.022(2) 0.022(2) 0.026(2) -0.0072(18) 0.0011(18) -0.0053(18)
C21 0.023(2) 0.052(3) 0.023(2) -0.014(2) 0.0094(19) -0.016(2)
C22 0.024(2) 0.032(2) 0.0125(19) 0.0002(17) -0.0028(17) -0.007(2)
C23 0.016(2) 0.0155(19) 0.0184(19) -0.0007(16) -0.0009(16) -0.0054(16)
C24 0.055(7) 0.060(8) 0.064(8) -0.033(6) 0.025(6) -0.048(7)
C25 0.038(6) 0.034(5) 0.048(6) -0.021(5) -0.010(5) 0.000(5)
C26 0.112(11) 0.045(7) 0.022(5) 0.008(4) -0.027(6) -0.049(7)
C24A 0.017(5) 0.036(6) 0.068(9) -0.028(6) -0.018(5) -0.001(5)
C25A 0.060(8) 0.014(5) 0.039(6) 0.004(4) -0.027(6) -0.017(5)
C26A 0.071(9) 0.047(7) 0.038(7) -0.031(6) 0.027(6) -0.041(7)
C27 0.0129(18) 0.0114(17) 0.0086(16) -0.0009(13) 0.0039(14) -0.0026(14)
C28 0.015(2) 0.0096(17) 0.0147(18) 0.0008(14) -0.0010(15) -0.0004(15)
C29 0.0159(19) 0.0107(17) 0.0110(16) -0.0033(13) -0.0011(14) -0.0043(15)
C30 0.016(2) 0.0137(19) 0.023(2) 0.0004(16) -0.0025(17) -0.0022(16)
C31 0.027(2) 0.027(2) 0.026(2) 0.0079(18) -0.0014(19) -0.013(2)
C32 0.023(2) 0.028(2) 0.025(2) -0.0044(18) 0.0070(18) -0.0127(19)
C33 0.014(2) 0.023(2) 0.023(2) -0.0063(16) -0.0010(16) -0.0041(17)
C34 0.019(2) 0.0129(18) 0.0206(19) -0.0024(15) -0.0033(17) -0.0024(16)
C35 0.019(2) 0.0124(18) 0.0123(17) 0.0016(14) -0.0025(15) -0.0045(16)
C36 0.015(2) 0.0102(17) 0.0127(17) 0.0030(14) -0.0007(15) -0.0016(15)
C37 0.020(2) 0.0103(17) 0.0164(18) -0.0015(14) -0.0013(16) -0.0026(16)
C38 0.021(2) 0.0141(19) 0.021(2) 0.0002(15) -0.0076(17) -0.0041(16)
C39 0.0109(19) 0.0133(18) 0.023(2) 0.0004(15) -0.0037(16) -0.0008(15)
C40 0.019(2) 0.0083(17) 0.0170(18) 0.0022(14) -0.0018(16) -0.0021(15)
C41 0.013(2) 0.018(2) 0.0135(18) -0.0013(15) -0.0012(15) -0.0026(16)
C42 0.016(2) 0.016(2) 0.033(2) -0.0032(17) 0.0001(18) 0.0018(16)
C43 0.022(2) 0.032(2) 0.025(2) 0.0060(19) 0.0003(19) -0.010(2)
C44 0.021(2) 0.020(2) 0.026(2) -0.0059(18) -0.0103(18) -0.0023(18)
C45 0.063(4) 0.057(4) 0.039(3) 0.021(3) -0.029(3) -0.047(3)
C46 0.033(3) 0.040(3) 0.019(2) 0.0030(19) -0.0066(19) -0.023(2)
C47 0.021(2) 0.0140(19) 0.0162(18) -0.0014(15) -0.0012(16) -0.0015(17)
C48 0.018(2) 0.033(3) 0.033(3) -0.012(2) 0.002(2) 0.001(2)
C49 0.049(3) 0.011(2) 0.027(2) -0.0021(18) -0.002(2) -0.002(2)
C50 0.025(2) 0.0143(19) 0.025(2) 0.0020(16) 0.0058(18) -0.0046(17)
C51 0.021(2) 0.0130(19) 0.024(2) 0.0004(16) -0.0008(17) -0.0014(16)
C52 0.026(2) 0.015(2) 0.027(2) -0.0030(17) -0.0007(18) -0.0051(18)
N1 0.0140(17) 0.0153(16) 0.0144(15) -0.0024(12) 0.0030(13) -0.0026(13)
O1 0.0191(15) 0.0084(13) 0.0225(14) 0.0008(11) 0.0020(12) 0.0009(11)
P1 0.0164(5) 0.0110(4) 0.0144(4) -0.0002(3) -0.0046(4) -0.0031(4)
P2 0.0164(5) 0.0091(4) 0.0195(5) -0.0004(4) 0.0022(4) -0.0008(4)
U1 0.00864(9) 0.00828(8) 0.00956(8) 0.00037(5) -0.00062(5) -0.00076(6)
C53 0.023(2) 0.020(2) 0.026(2) -0.0004(18) 0.0069(19) 0.0023(18)
C54 0.026(2) 0.022(2) 0.025(2) -0.0077(18) 0.0025(19) -0.0038(18)
C55 0.023(2) 0.023(2) 0.019(2) -0.0058(17) -0.0002(17) -0.0011(18)
C56 0.020(2) 0.022(2) 0.030(2) -0.0026(18) 0.0031(19) -0.0042(18)
C57 0.014(2) 0.035(2) 0.025(2) -0.0046(19) -0.0030(17) -0.0058(18)
C58 0.017(2) 0.035(3) 0.023(2) 0.0004(19) 0.0002(18) 0.0010(19)

loop_
_atom_type_symbol
_atom_type_description
_atom_type_scat_dispersion_real
_atom_type_scat_dispersion_imag
_atom_type_scat_source
C C 0.0181 0.0091 'International Tables Vol C Tables 4.2.6.8 and 6.1.1.4'
H H 0.0000 0.0000 'International Tables Vol C Tables 4.2.6.8 and 6.1.1.4'
N N 0.0311 0.0180 'International Tables Vol C Tables 4.2.6.8 and 6.1.1.4'
O O 0.0492 0.0322 'International Tables Vol C Tables 4.2.6.8 and 6.1.1.4'
P P 0.2955 0.4335 'International Tables Vol C Tables 4.2.6.8 and 6.1.1.4'
U U -4.3638 13.4090 'International Tables Vol C Tables 4.2.6.8 and 6.1.1.4'

loop_
_geom_angle_atom_site_label_1
_geom_angle_atom_site_label_2
_geom_angle_atom_site_label_3
_geom_angle
_geom_angle_site_symmetry_1
_geom_angle_site_symmetry_3
_geom_angle_publ_flag
C2 C1 C6 125.0(3) . . ?
C2 C1 U1 74.7(2) . . ?
C5 C1 C2 107.1(3) . . ?
C5 C1 C6 127.3(3) . . ?
C5 C1 U1 75.1(2) . . ?
C6 C1 U1 122.7(2) . . ?
C1 C2 H2 125.3 . . ?
C1 C2 U1 75.8(2) . . ?
C3 C2 C1 109.4(3) . . ?
C3 C2 H2 125.3 . . ?
C3 C2 U1 76.5(2) . . ?
U1 C2 H2 114.4 . . ?
C2 C3 C4 106.6(3) . . ?
C2 C3 C10 124.7(3) . . ?
C2 C3 U1 74.1(2) . . ?
C4 C3 C10 128.1(4) . . ?
C4 C3 U1 74.8(2) . . ?
C10 C3 U1 123.3(2) . . ?
C3 C4 H4 125.8 . . ?
C3 C4 U1 75.8(2) . . ?
C5 C4 C3 108.5(3) . . ?
C5 C4 H4 125.8 . . ?
C5 C4 U1 74.9(2) . . ?
U1 C4 H4 115.7 . . ?
C1 C5 C4 108.4(3) . . ?
C1 C5 H5 125.8 . . ?
C1 C5 U1 75.6(2) . . ?
C4 C5 H5 125.8 . . ?
C4 C5 U1 75.7(2) . . ?
U1 C5 H5 115.1 . . ?
C1 C6 C9 106.9(3) . . ?
C7 C6 C1 111.2(3) . . ?
C7 C6 C8 110.8(3) . . ?
C7 C6 C9 108.8(3) . . ?
C8 C6 C1 110.7(3) . . ?
C8 C6 C9 108.3(3) . . ?
C6 C7 H7A 109.5 . . ?
C6 C7 H7B 109.5 . . ?
C6 C7 H7C 109.5 . . ?
H7A C7 H7B 109.5 . . ?
H7A C7 H7C 109.5 . . ?
H7B C7 H7C 109.5 . . ?
C6 C8 H8A 109.5 . . ?
C6 C8 H8B 109.5 . . ?
C6 C8 H8C 109.5 . . ?
H8A C8 H8B 109.5 . . ?
H8A C8 H8C 109.5 . . ?
H8B C8 H8C 109.5 . . ?
C6 C9 H9A 109.5 . . ?
C6 C9 H9B 109.5 . . ?
C6 C9 H9C 109.5 . . ?
H9A C9 H9B 109.5 . . ?
H9A C9 H9C 109.5 . . ?
H9B C9 H9C 109.5 . . ?
C3 C10 C11 108.2(3) . . ?
C3 C10 C12 111.3(3) . . ?
C3 C10 C13 111.8(3) . . ?
C12 C10 C11 108.6(4) . . ?
C12 C10 C13 108.5(3) . . ?
C13 C10 C11 108.3(4) . . ?
C10 C11 H11A 109.5 . . ?
C10 C11 H11B 109.5 . . ?
C10 C11 H11C 109.5 . . ?
H11A C11 H11B 109.5 . . ?
H11A C11 H11C 109.5 . . ?
H11B C11 H11C 109.5 . . ?
C10 C12 H12A 109.5 . . ?
C10 C12 H12B 109.5 . . ?
C10 C12 H12C 109.5 . . ?
H12A C12 H12B 109.5 . . ?
H12A C12 H12C 109.5 . . ?
H12B C12 H12C 109.5 . . ?
C10 C13 H13A 109.5 . . ?
C10 C13 H13B 109.5 . . ?
C10 C13 H13C 109.5 . . ?
H13A C13 H13B 109.5 . . ?
H13A C13 H13C 109.5 . . ?
H13B C13 H13C 109.5 . . ?
C15 C14 C19 126.5(4) . . ?
C15 C14 U1 76.9(2) . . ?
C18 C14 C15 106.6(3) . . ?
C18 C14 C19 126.0(4) . . ?
C18 C14 U1 73.8(2) . . ?
C19 C14 U1 123.1(3) . . ?
C14 C15 H15 125.4 . . ?
C14 C15 C16 109.1(3) . . ?
C14 C15 U1 73.9(2) . . ?
C16 C15 H15 125.4 . . ?
C16 C15 U1 77.5(2) . . ?
U1 C15 H15 115.3 . . ?
C15 C16 C23 126.5(3) . . ?
C15 C16 U1 73.7(2) . . ?
C17 C16 C15 107.0(3) . . ?
C17 C16 C23 126.2(3) . . ?
C17 C16 U1 73.5(2) . . ?
C23 C16 U1 124.0(2) . . ?
C16 C17 H17 125.8 . . ?
C16 C17 C18 108.4(3) . . ?
C16 C17 U1 78.0(2) . . ?
C18 C17 H17 125.8 . . ?
C18 C17 U1 72.6(2) . . ?
U1 C17 H17 115.6 . . ?
C14 C18 C17 109.0(3) . . ?
C14 C18 H18 125.5 . . ?
C14 C18 U1 76.9(2) . . ?
C17 C18 H18 125.5 . . ?
C17 C18 U1 78.0(2) . . ?
U1 C18 H18 112.0 . . ?
C14 C19 C20 111.5(4) . . ?
C14 C19 C21 107.5(3) . . ?
C14 C19 C22 111.3(3) . . ?
C20 C19 C21 108.5(4) . . ?
C20 C19 C22 109.4(4) . . ?
C22 C19 C21 108.7(4) . . ?
C19 C20 H20A 109.5 . . ?
C19 C20 H20B 109.5 . . ?
C19 C20 H20C 109.5 . . ?
H20A C20 H20B 109.5 . . ?
H20A C20 H20C 109.5 . . ?
H20B C20 H20C 109.5 . . ?
C19 C21 H21A 109.5 . . ?
C19 C21 H21B 109.5 . . ?
C19 C21 H21C 109.5 . . ?
H21A C21 H21B 109.5 . . ?
H21A C21 H21C 109.5 . . ?
H21B C21 H21C 109.5 . . ?
C19 C22 H22A 109.5 . . ?
C19 C22 H22B 109.5 . . ?
C19 C22 H22C 109.5 . . ?
H22A C22 H22B 109.5 . . ?
H22A C22 H22C 109.5 . . ?
H22B C22 H22C 109.5 . . ?
C16 C23 C25 112.6(5) . . ?
C16 C23 C26 111.2(5) . . ?
C24 C23 C16 109.5(5) . . ?
C24 C23 C25 107.3(8) . . ?
C24 C23 C26 109.4(9) . . ?
C25 C23 C26 106.8(8) . . ?
C24A C23 C16 107.8(5) . . ?
C25A C23 C16 109.8(5) . . ?
C25A C23 C24A 108.7(8) . . ?
C26A C23 C16 110.4(5) . . ?
C26A C23 C24A 110.9(9) . . ?
C26A C23 C25A 109.3(9) . . ?
C23 C24 H24A 109.5 . . ?
C23 C24 H24B 109.5 . . ?
C23 C24 H24C 109.5 . . ?
H24A C24 H24B 109.5 . . ?
H24A C24 H24C 109.5 . . ?
H24B C24 H24C 109.5 . . ?
C23 C25 H25A 109.5 . . ?
C23 C25 H25B 109.5 . . ?
C23 C25 H25C 109.5 . . ?
H25A C25 H25B 109.5 . . ?
H25A C25 H25C 109.5 . . ?
H25B C25 H25C 109.5 . . ?
C23 C26 H26A 109.5 . . ?
C23 C26 H26B 109.5 . . ?
C23 C26 H26C 109.5 . . ?
H26A C26 H26B 109.5 . . ?
H26A C26 H26C 109.5 . . ?
H26B C26 H26C 109.5 . . ?
C23 C24A H24D 109.5 . . ?
C23 C24A H24E 109.5 . . ?
C23 C24A H24F 109.5 . . ?
H24D C24A H24E 109.5 . . ?
H24D C24A H24F 109.5 . . ?
H24E C24A H24F 109.5 . . ?
C23 C25A H25D 109.5 . . ?
C23 C25A H25E 109.5 . . ?
C23 C25A H25F 109.5 . . ?
H25D C25A H25E 109.5 . . ?
H25D C25A H25F 109.5 . . ?
H25E C25A H25F 109.5 . . ?
C23 C26A H26D 109.5 . . ?
C23 C26A H26E 109.5 . . ?
C23 C26A H26F 109.5 . . ?
H26D C26A H26E 109.5 . . ?
H26D C26A H26F 109.5 . . ?
H26E C26A H26F 109.5 . . ?
C28 C27 P1 124.6(3) . . ?
N1 C27 C28 118.5(3) . . ?
N1 C27 P1 116.8(3) . . ?
C27 C28 H28A 108.4 . . ?
C27 C28 H28B 108.4 . . ?
H28A C28 H28B 107.4 . . ?
C29 C28 C27 115.7(3) . . ?
C29 C28 H28A 108.4 . . ?
C29 C28 H28B 108.4 . . ?
C30 C29 C28 121.2(4) . . ?
C30 C29 C34 117.5(4) . . ?
C34 C29 C28 121.2(4) . . ?
C29 C30 H30 119.4 . . ?
C31 C30 C29 121.3(4) . . ?
C31 C30 H30 119.4 . . ?
C30 C31 H31 119.8 . . ?
C32 C31 C30 120.4(4) . . ?
C32 C31 H31 119.8 . . ?
C31 C32 H32 120.3 . . ?
C31 C32 C33 119.4(4) . . ?
C33 C32 H32 120.3 . . ?
C32 C33 H33 119.9 . . ?
C32 C33 C34 120.2(4) . . ?
C34 C33 H33 119.9 . . ?
C29 C34 H34 119.4 . . ?
C33 C34 C29 121.1(4) . . ?
C33 C34 H34 119.4 . . ?
C36 C35 C40 118.4(3) . . ?
C36 C35 P1 121.8(3) . . ?
C40 C35 P1 119.3(3) . . ?
C35 C36 C41 121.9(3) . . ?
C37 C36 C35 119.6(4) . . ?
C37 C36 C41 118.4(3) . . ?
C36 C37 H37 119.0 . . ?
C38 C37 C36 122.1(4) . . ?
C38 C37 H37 119.0 . . ?
C37 C38 C39 118.2(4) . . ?
C37 C38 C44 120.3(4) . . ?
C39 C38 C44 121.5(4) . . ?
C38 C39 H39 119.1 . . ?
C40 C39 C38 121.9(4) . . ?
C40 C39 H39 119.1 . . ?
C35 C40 C47 120.7(3) . . ?
C39 C40 C35 119.9(4) . . ?
C39 C40 C47 119.4(4) . . ?
C36 C41 H41 107.7 . . ?
C42 C41 C36 112.7(3) . . ?
C42 C41 H41 107.7 . . ?
C42 C41 C43 110.8(4) . . ?
C43 C41 C36 109.9(3) . . ?
C43 C41 H41 107.7 . . ?
C41 C42 H42A 109.5 . . ?
C41 C42 H42B 109.5 . . ?
C41 C42 H42C 109.5 . . ?
H42A C42 H42B 109.5 . . ?
H42A C42 H42C 109.5 . . ?
H42B C42 H42C 109.5 . . ?
C41 C43 H43A 109.5 . . ?
C41 C43 H43B 109.5 . . ?
C41 C43 H43C 109.5 . . ?
H43A C43 H43B 109.5 . . ?
H43A C43 H43C 109.5 . . ?
H43B C43 H43C 109.5 . . ?
C38 C44 H44 107.2 . . ?
C38 C44 C45 111.6(4) . . ?
C45 C44 H44 107.2 . . ?
C46 C44 C38 112.1(4) . . ?
C46 C44 H44 107.2 . . ?
C46 C44 C45 111.2(4) . . ?
C44 C45 H45A 109.5 . . ?
C44 C45 H45B 109.5 . . ?
C44 C45 H45C 109.5 . . ?
H45A C45 H45B 109.5 . . ?
H45A C45 H45C 109.5 . . ?
H45B C45 H45C 109.5 . . ?
C44 C46 H46A 109.5 . . ?
C44 C46 H46B 109.5 . . ?
C44 C46 H46C 109.5 . . ?
H46A C46 H46B 109.5 . . ?
H46A C46 H46C 109.5 . . ?
H46B C46 H46C 109.5 . . ?
C40 C47 H47 107.5 . . ?
C40 C47 C49 109.6(4) . . ?
C48 C47 C40 114.4(4) . . ?
C48 C47 H47 107.5 . . ?
C48 C47 C49 110.1(4) . . ?
C49 C47 H47 107.5 . . ?
C47 C48 H48A 109.5 . . ?
C47 C48 H48B 109.5 . . ?
C47 C48 H48C 109.5 . . ?
H48A C48 H48B 109.5 . . ?
H48A C48 H48C 109.5 . . ?
H48B C48 H48C 109.5 . . ?
C47 C49 H49A 109.5 . . ?
C47 C49 H49B 109.5 . . ?
C47 C49 H49C 109.5 . . ?
H49A C49 H49B 109.5 . . ?
H49A C49 H49C 109.5 . . ?
H49B C49 H49C 109.5 . . ?
H50A C50 H50B 109.5 . . ?
H50A C50 H50C 109.5 . . ?
H50B C50 H50C 109.5 . . ?
P2 C50 H50A 109.5 . . ?
P2 C50 H50B 109.5 . . ?
P2 C50 H50C 109.5 . . ?
H51A C51 H51B 109.5 . . ?
H51A C51 H51C 109.5 . . ?
H51B C51 H51C 109.5 . . ?
P2 C51 H51A 109.5 . . ?
P2 C51 H51B 109.5 . . ?
P2 C51 H51C 109.5 . . ?
H52A C52 H52B 109.5 . . ?
H52A C52 H52C 109.5 . . ?
H52B C52 H52C 109.5 . . ?
P2 C52 H52A 109.5 . . ?
P2 C52 H52B 109.5 . . ?
P2 C52 H52C 109.5 . . ?
C27 N1 U1 172.9(3) . . ?
P2 O1 U1 152.56(17) . . ?
C27 P1 C35 107.59(18) . . ?
C50 P2 C52 108.7(2) . . ?
C51 P2 C50 106.9(2) . . ?
C51 P2 C52 105.8(2) . . ?
O1 P2 C50 112.03(19) . . ?
O1 P2 C51 112.93(19) . . ?
O1 P2 C52 110.11(19) . . ?
C1 U1 C3 48.83(11) . . ?
C1 U1 C4 48.52(11) . . ?
C1 U1 C14 165.85(12) . . ?
C1 U1 C15 154.63(11) . . ?
C1 U1 C16 128.60(11) . . ?
C1 U1 C17 120.99(11) . . ?
C2 U1 C1 29.53(10) . . ?
C2 U1 C3 29.39(11) . . ?
C2 U1 C4 48.21(11) . . ?
C2 U1 C5 48.31(11) . . ?
C2 U1 C14 139.76(11) . . ?
C2 U1 C15 161.49(12) . . ?
C2 U1 C16 136.91(11) . . ?
C2 U1 C17 114.53(12) . . ?
C3 U1 C15 132.16(11) . . ?
C3 U1 C16 109.63(11) . . ?
C3 U1 C17 85.21(12) . . ?
C4 U1 C3 29.38(11) . . ?
C4 U1 C14 118.70(11) . . ?
C4 U1 C15 117.32(11) . . ?
C4 U1 C16 89.23(11) . . ?
C4 U1 C17 73.02(12) . . ?
C5 U1 C1 29.30(11) . . ?
C5 U1 C3 48.66(11) . . ?
C5 U1 C4 29.47(11) . . ?
C5 U1 C14 142.60(12) . . ?
C5 U1 C15 126.98(11) . . ?
C5 U1 C16 99.43(11) . . ?
C5 U1 C17 94.38(12) . . ?
C14 U1 C3 117.26(11) . . ?
C14 U1 C15 29.24(11) . . ?
C14 U1 C16 48.14(11) . . ?
C14 U1 C17 48.25(11) . . ?
C15 U1 C16 28.80(10) . . ?
C17 U1 C15 47.31(11) . . ?
C17 U1 C16 28.44(11) . . ?
C18 U1 C1 136.65(12) . . ?
C18 U1 C2 115.42(12) . . ?
C18 U1 C3 89.05(12) . . ?
C18 U1 C4 90.44(12) . . ?
C18 U1 C5 117.71(12) . . ?
C18 U1 C14 29.28(12) . . ?
C18 U1 C15 47.77(11) . . ?
C18 U1 C16 47.83(11) . . ?
C18 U1 C17 29.43(11) . . ?
N1 U1 C1 95.67(12) . . ?
N1 U1 C2 82.71(12) . . ?
N1 U1 C3 101.78(12) . . ?
N1 U1 C4 129.64(13) . . ?
N1 U1 C5 124.92(13) . . ?
N1 U1 C14 89.84(12) . . ?
N1 U1 C15 107.40(12) . . ?
N1 U1 C16 135.62(12) . . ?
N1 U1 C17 133.35(12) . . ?
N1 U1 C18 104.01(12) . . ?
N1 U1 O1 93.08(12) . . ?
O1 U1 C1 87.30(11) . . ?
O1 U1 C2 114.37(11) . . ?
O1 U1 C3 134.43(10) . . ?
O1 U1 C4 114.78(11) . . ?
O1 U1 C5 87.66(11) . . ?
O1 U1 C14 105.45(11) . . ?
O1 U1 C15 81.18(11) . . ?
O1 U1 C16 86.82(10) . . ?
O1 U1 C17 114.69(11) . . ?
O1 U1 C18 128.83(11) . . ?
C54 C53 H53 120.2 . . ?
C58 C53 H53 120.2 . . ?
C58 C53 C54 119.5(5) . . ?
C53 C54 H54 119.9 . . ?
C55 C54 C53 120.1(4) . . ?
C55 C54 H54 119.9 . . ?
C54 C55 H55 120.0 . . ?
C54 C55 C56 119.9(4) . . ?
C56 C55 H55 120.0 . . ?
C55 C56 H56 120.1 . . ?
C57 C56 C55 119.7(5) . . ?
C57 C56 H56 120.1 . . ?
C56 C57 H57 119.8 . . ?
C58 C57 C56 120.4(4) . . ?
C58 C57 H57 119.8 . . ?
C53 C58 H58 119.9 . . ?
C57 C58 C53 120.3(4) . . ?
C57 C58 H58 119.9 . . ?

loop_
_geom_bond_atom_site_label_1
_geom_bond_atom_site_label_2
_geom_bond_distance
_geom_bond_site_symmetry_2
_geom_bond_publ_flag
C1 C2 1.415(5) . ?
C1 C5 1.406(5) . ?
C1 C6 1.535(5) . ?
C1 U1 2.783(4) . ?
C2 H2 0.9300 . ?
C2 C3 1.413(5) . ?
C2 U1 2.769(4) . ?
C3 C4 1.417(5) . ?
C3 C10 1.518(5) . ?
C3 U1 2.801(4) . ?
C4 H4 0.9300 . ?
C4 C5 1.416(6) . ?
C4 U1 2.788(4) . ?
C5 H5 0.9300 . ?
C5 U1 2.778(4) . ?
C6 C7 1.528(5) . ?
C6 C8 1.529(5) . ?
C6 C9 1.538(6) . ?
C7 H7A 0.9600 . ?
C7 H7B 0.9600 . ?
C7 H7C 0.9600 . ?
C8 H8A 0.9600 . ?
C8 H8B 0.9600 . ?
C8 H8C 0.9600 . ?
C9 H9A 0.9600 . ?
C9 H9B 0.9600 . ?
C9 H9C 0.9600 . ?
C10 C11 1.542(6) . ?
C10 C12 1.532(6) . ?
C10 C13 1.541(5) . ?
C11 H11A 0.9600 . ?
C11 H11B 0.9600 . ?
C11 H11C 0.9600 . ?
C12 H12A 0.9600 . ?
C12 H12B 0.9600 . ?
C12 H12C 0.9600 . ?
C13 H13A 0.9600 . ?
C13 H13B 0.9600 . ?
C13 H13C 0.9600 . ?
C14 C15 1.423(5) . ?
C14 C18 1.405(6) . ?
C14 C19 1.524(5) . ?
C14 U1 2.799(4) . ?
C15 H15 0.9300 . ?
C15 C16 1.424(5) . ?
C15 U1 2.838(4) . ?
C16 C17 1.405(5) . ?
C16 C23 1.534(5) . ?
C16 U1 2.886(4) . ?
C17 H17 0.9300 . ?
C17 C18 1.421(5) . ?
C17 U1 2.829(4) . ?
C18 H18 0.9300 . ?
C18 U1 2.760(4) . ?
C19 C20 1.526(6) . ?
C19 C21 1.545(6) . ?
C19 C22 1.529(6) . ?
C20 H20A 0.9600 . ?
C20 H20B 0.9600 . ?
C20 H20C 0.9600 . ?
C21 H21A 0.9600 . ?
C21 H21B 0.9600 . ?
C21 H21C 0.9600 . ?
C22 H22A 0.9600 . ?
C22 H22B 0.9600 . ?
C22 H22C 0.9600 . ?
C23 C24 1.516(11) . ?
C23 C25 1.536(11) . ?
C23 C26 1.538(11) . ?
C23 C24A 1.524(11) . ?
C23 C25A 1.504(11) . ?
C23 C26A 1.481(12) . ?
C24 H24A 0.9600 . ?
C24 H24B 0.9600 . ?
C24 H24C 0.9600 . ?
C25 H25A 0.9600 . ?
C25 H25B 0.9600 . ?
C25 H25C 0.9600 . ?
C26 H26A 0.9600 . ?
C26 H26B 0.9600 . ?
C26 H26C 0.9600 . ?
C24A H24D 0.9600 . ?
C24A H24E 0.9600 . ?
C24A H24F 0.9600 . ?
C25A H25D 0.9600 . ?
C25A H25E 0.9600 . ?
C25A H25F 0.9600 . ?
C26A H26D 0.9600 . ?
C26A H26E 0.9600 . ?
C26A H26F 0.9600 . ?
C27 C28 1.532(5) . ?
C27 N1 1.340(5) . ?
C27 P1 1.738(4) . ?
C28 H28A 0.9700 . ?
C28 H28B 0.9700 . ?
C28 C29 1.513(6) . ?
C29 C30 1.396(6) . ?
C29 C34 1.402(6) . ?
C30 H30 0.9300 . ?
C30 C31 1.389(6) . ?
C31 H31 0.9300 . ?
C31 C32 1.381(7) . ?
C32 H32 0.9300 . ?
C32 C33 1.387(7) . ?
C33 H33 0.9300 . ?
C33 C34 1.390(6) . ?
C34 H34 0.9300 . ?
C35 C36 1.417(5) . ?
C35 C40 1.420(6) . ?
C35 P1 1.850(4) . ?
C36 C37 1.398(5) . ?
C36 C41 1.530(6) . ?
C37 H37 0.9300 . ?
C37 C38 1.386(6) . ?
C38 C39 1.396(6) . ?
C38 C44 1.519(5) . ?
C39 H39 0.9300 . ?
C39 C40 1.389(5) . ?
C40 C47 1.528(5) . ?
C41 H41 0.9800 . ?
C41 C42 1.524(5) . ?
C41 C43 1.525(6) . ?
C42 H42A 0.9600 . ?
C42 H42B 0.9600 . ?
C42 H42C 0.9600 . ?
C43 H43A 0.9600 . ?
C43 H43B 0.9600 . ?
C43 H43C 0.9600 . ?
C44 H44 0.9800 . ?
C44 C45 1.522(8) . ?
C44 C46 1.513(7) . ?
C45 H45A 0.9600 . ?
C45 H45B 0.9600 . ?
C45 H45C 0.9600 . ?
C46 H46A 0.9600 . ?
C46 H46B 0.9600 . ?
C46 H46C 0.9600 . ?
C47 H47 0.9800 . ?
C47 C48 1.512(7) . ?
C47 C49 1.537(6) . ?
C48 H48A 0.9600 . ?
C48 H48B 0.9600 . ?
C48 H48C 0.9600 . ?
C49 H49A 0.9600 . ?
C49 H49B 0.9600 . ?
C49 H49C 0.9600 . ?
C50 H50A 0.9600 . ?
C50 H50B 0.9600 . ?
C50 H50C 0.9600 . ?
C50 P2 1.784(4) . ?
C51 H51A 0.9600 . ?
C51 H51B 0.9600 . ?
C51 H51C 0.9600 . ?
C51 P2 1.778(4) . ?
C52 H52A 0.9600 . ?
C52 H52B 0.9600 . ?
C52 H52C 0.9600 . ?
C52 P2 1.797(4) . ?
N1 U1 2.043(3) . ?
O1 P2 1.512(3) . ?
O1 U1 2.357(3) . ?
C53 H53 0.9300 . ?
C53 C54 1.392(7) . ?
C53 C58 1.391(7) . ?
C54 H54 0.9300 . ?
C54 C55 1.384(7) . ?
C55 H55 0.9300 . ?
C55 C56 1.398(6) . ?
C56 H56 0.9300 . ?
C56 C57 1.380(7) . ?
C57 H57 0.9300 . ?
C57 C58 1.380(7) . ?
C58 H58 0.9300 . ?

loop_
_geom_torsion_atom_site_label_1
_geom_torsion_atom_site_label_2
_geom_torsion_atom_site_label_3
_geom_torsion_atom_site_label_4
_geom_torsion
_geom_torsion_site_symmetry_1
_geom_torsion_site_symmetry_2
_geom_torsion_site_symmetry_3
_geom_torsion_site_symmetry_4
_geom_torsion_publ_flag
C1 C2 C3 C4 -1.1(4) . . . . ?
C1 C2 C3 C10 170.8(4) . . . . ?
C1 C2 C3 U1 -69.4(3) . . . . ?
C2 C1 C5 C4 -0.8(4) . . . . ?
C2 C1 C5 U1 68.4(3) . . . . ?
C2 C1 C6 C7 -172.3(4) . . . . ?
C2 C1 C6 C8 -48.7(5) . . . . ?
C2 C1 C6 C9 69.0(5) . . . . ?
C2 C3 C4 C5 0.6(4) . . . . ?
C2 C3 C4 U1 -67.8(3) . . . . ?
C2 C3 C10 C11 -60.8(5) . . . . ?
C2 C3 C10 C12 -180.0(4) . . . . ?
C2 C3 C10 C13 58.4(5) . . . . ?
C3 C4 C5 C1 0.1(5) . . . . ?
C3 C4 C5 U1 -69.0(3) . . . . ?
C4 C3 C10 C11 109.3(5) . . . . ?
C4 C3 C10 C12 -9.9(6) . . . . ?
C4 C3 C10 C13 -131.5(4) . . . . ?
C5 C1 C2 C3 1.1(4) . . . . ?
C5 C1 C2 U1 -68.7(3) . . . . ?
C5 C1 C6 C7 17.6(5) . . . . ?
C5 C1 C6 C8 141.2(4) . . . . ?
C5 C1 C6 C9 -101.1(4) . . . . ?
C6 C1 C2 C3 -170.6(3) . . . . ?
C6 C1 C2 U1 119.5(4) . . . . ?
C6 C1 C5 C4 170.8(4) . . . . ?
C6 C1 C5 U1 -120.1(4) . . . . ?
C10 C3 C4 C5 -170.9(4) . . . . ?
C10 C3 C4 U1 120.7(4) . . . . ?
C14 C15 C16 C17 -1.2(4) . . . . ?
C14 C15 C16 C23 171.6(4) . . . . ?
C14 C15 C16 U1 -67.8(3) . . . . ?
C15 C14 C18 C17 -1.6(4) . . . . ?
C15 C14 C18 U1 70.6(3) . . . . ?
C15 C14 C19 C20 -156.6(4) . . . . ?
C15 C14 C19 C21 84.7(5) . . . . ?
C15 C14 C19 C22 -34.2(6) . . . . ?
C15 C16 C17 C18 0.2(4) . . . . ?
C15 C16 C17 U1 -66.7(3) . . . . ?
C15 C16 C23 C24 -65.1(9) . . . . ?
C15 C16 C23 C25 54.2(8) . . . . ?
C15 C16 C23 C26 173.9(8) . . . . ?
C15 C16 C23 C24A -112.0(8) . . . . ?
C15 C16 C23 C25A 6.2(8) . . . . ?
C15 C16 C23 C26A 126.8(9) . . . . ?
C16 C17 C18 C14 0.9(5) . . . . ?
C16 C17 C18 U1 -70.5(3) . . . . ?
C17 C16 C23 C24 106.4(8) . . . . ?
C17 C16 C23 C25 -134.3(7) . . . . ?
C17 C16 C23 C26 -14.5(9) . . . . ?
C17 C16 C23 C24A 59.5(9) . . . . ?
C17 C16 C23 C25A 177.7(7) . . . . ?
C17 C16 C23 C26A -61.7(9) . . . . ?
C18 C14 C15 C16 1.8(4) . . . . ?
C18 C14 C15 U1 -68.4(3) . . . . ?
C18 C14 C19 C20 35.4(6) . . . . ?
C18 C14 C19 C21 -83.4(5) . . . . ?
C18 C14 C19 C22 157.8(4) . . . . ?
C19 C14 C15 C16 -168.2(4) . . . . ?
C19 C14 C15 U1 121.7(4) . . . . ?
C19 C14 C18 C17 168.4(4) . . . . ?
C19 C14 C18 U1 -119.4(4) . . . . ?
C23 C16 C17 C18 -172.7(4) . . . . ?
C23 C16 C17 U1 120.4(4) . . . . ?
C27 C28 C29 C30 -119.7(4) . . . . ?
C27 C28 C29 C34 63.6(5) . . . . ?
C28 C27 P1 C35 -0.4(4) . . . . ?
C28 C29 C30 C31 -178.8(4) . . . . ?
C28 C29 C34 C33 178.1(3) . . . . ?
C29 C30 C31 C32 1.4(7) . . . . ?
C30 C29 C34 C33 1.2(6) . . . . ?
C30 C31 C32 C33 0.0(7) . . . . ?
C31 C32 C33 C34 -0.6(6) . . . . ?
C32 C33 C34 C29 0.0(6) . . . . ?
C34 C29 C30 C31 -1.9(6) . . . . ?
C35 C36 C37 C38 -0.1(6) . . . . ?
C35 C36 C41 C42 139.8(4) . . . . ?
C35 C36 C41 C43 -96.1(4) . . . . ?
C35 C40 C47 C48 -145.8(4) . . . . ?
C35 C40 C47 C49 90.0(5) . . . . ?
C36 C35 C40 C39 0.8(6) . . . . ?
C36 C35 C40 C47 -176.4(4) . . . . ?
C36 C35 P1 C27 -72.7(4) . . . . ?
C36 C37 C38 C39 0.5(6) . . . . ?
C36 C37 C38 C44 179.9(4) . . . . ?
C37 C36 C41 C42 -42.8(5) . . . . ?
C37 C36 C41 C43 81.3(4) . . . . ?
C37 C38 C39 C40 -0.3(6) . . . . ?
C37 C38 C44 C45 124.0(5) . . . . ?
C37 C38 C44 C46 -110.5(5) . . . . ?
C38 C39 C40 C35 -0.4(6) . . . . ?
C38 C39 C40 C47 176.9(4) . . . . ?
C39 C38 C44 C45 -56.6(6) . . . . ?
C39 C38 C44 C46 68.9(6) . . . . ?
C39 C40 C47 C48 37.0(5) . . . . ?
C39 C40 C47 C49 -87.2(5) . . . . ?
C40 C35 C36 C37 -0.6(6) . . . . ?
C40 C35 C36 C41 176.8(4) . . . . ?
C40 C35 P1 C27 115.1(3) . . . . ?
C41 C36 C37 C38 -177.5(4) . . . . ?
C44 C38 C39 C40 -179.7(4) . . . . ?
N1 C27 C28 C29 85.4(4) . . . . ?
N1 C27 P1 C35 177.5(3) . . . . ?
P1 C27 C28 C29 -96.7(4) . . . . ?
P1 C35 C36 C37 -172.8(3) . . . . ?
P1 C35 C36 C41 4.5(5) . . . . ?
P1 C35 C40 C39 173.2(3) . . . . ?
P1 C35 C40 C47 -3.9(5) . . . . ?
U1 C1 C2 C3 69.9(3) . . . . ?
U1 C1 C5 C4 -69.2(3) . . . . ?
U1 C1 C6 C7 -78.5(4) . . . . ?
U1 C1 C6 C8 45.1(4) . . . . ?
U1 C1 C6 C9 162.8(2) . . . . ?
U1 C2 C3 C4 68.3(3) . . . . ?
U1 C2 C3 C10 -119.8(4) . . . . ?
U1 C3 C4 C5 68.4(3) . . . . ?
U1 C3 C10 C11 -154.0(3) . . . . ?
U1 C3 C10 C12 86.8(4) . . . . ?
U1 C3 C10 C13 -34.8(4) . . . . ?
U1 C4 C5 C1 69.1(3) . . . . ?
U1 C14 C15 C16 70.2(3) . . . . ?
U1 C14 C18 C17 -72.2(3) . . . . ?
U1 C14 C19 C20 -58.2(4) . . . . ?
U1 C14 C19 C21 -176.9(3) . . . . ?
U1 C14 C19 C22 64.2(4) . . . . ?
U1 C15 C16 C17 66.6(3) . . . . ?
U1 C15 C16 C23 -120.6(4) . . . . ?
U1 C16 C17 C18 66.9(3) . . . . ?
U1 C16 C23 C24 -159.6(8) . . . . ?
U1 C16 C23 C25 -40.3(7) . . . . ?
U1 C16 C23 C26 79.4(8) . . . . ?
U1 C16 C23 C24A 153.5(8) . . . . ?
U1 C16 C23 C25A -88.3(7) . . . . ?
U1 C16 C23 C26A 32.3(9) . . . . ?
U1 C17 C18 C14 71.5(3) . . . . ?
U1 O1 P2 C50 -42.4(5) . . . . ?
U1 O1 P2 C51 78.4(4) . . . . ?
U1 O1 P2 C52 -163.5(4) . . . . ?
C53 C54 C55 C56 -0.9(7) . . . . ?
C54 C53 C58 C57 0.0(7) . . . . ?
C54 C55 C56 C57 0.6(7) . . . . ?
C55 C56 C57 C58 0.0(7) . . . . ?
C56 C57 C58 C53 -0.3(7) . . . . ?
C58 C53 C54 C55 0.6(7) . . . . ?
